data_4318694
loop_
_publ_author_name
'Richard D. Adams'
'Burjor Captain'
'Wei Fu'
'Mark D. Smith'

_publ_section_title
;
 High Nuclearity Ruthenium-Tin Clusters from the Reactions of
 Triphenylstannane with Pentaruthenium Carbonyl Carbido Cluster Complexes
;
_journal_name_full 'Inorganic Chemistry'
_journal_page_first 5593
_journal_page_last 5601
_journal_paper_doi 10.1021/ic0204169
_journal_volume 41
_journal_year 2002
_chemical_formula_sum 'C77 H55 O10 Ru5 Sn5'
_chemical_formula_weight 2239.01
_chemical_name_systematic
;
  ?
;
_space_group_IT_number 12
_symmetry_cell_setting monoclinic
_symmetry_space_group_name_Hall '-C 2y'
_symmetry_space_group_name_H-M 'C 1 2/m 1'
_atom_sites_solution_hydrogens geom
_atom_sites_solution_primary direct
_atom_sites_solution_secondary difmap
_audit_creation_method SHELXL-97
_cell_angle_alpha 90.00
_cell_angle_beta 99.076(2)
_cell_angle_gamma 90.00
_cell_formula_units_Z 4
_cell_length_a 24.709(2)
_cell_length_b 22.389(2)
_cell_length_c 19.3966(18)
_cell_measurement_reflns_used 9822
_cell_measurement_temperature 296(2)
_cell_measurement_theta_max 23.00
_cell_measurement_theta_min 2.34
_cell_volume 10596.0(16)
_computing_cell_refinement 'SAINT+ NT V6.02a (Bruker, 1998)'
_computing_data_collection 'SMART NT V5.619 (Bruker, 2000)'
_computing_data_reduction 'SAINT+ NT V6.02a'
_computing_molecular_graphics 'SHELXTL V5.1 (Sheldrick, 1997)'
_computing_publication_material 'SHELXTL V5.1'
_computing_structure_refinement 'SHELXL-97 (Sheldrick, 1997)'
_computing_structure_solution 'SHELXS-97 (Sheldrick, 1990)'
_diffrn_ambient_temperature 296(2)
_diffrn_measured_fraction_theta_full 0.996
_diffrn_measured_fraction_theta_max 0.996
_diffrn_measurement_device_type 'Bruker SMART APEX CCD diffractometer'
_diffrn_measurement_method 'omega scans'
_diffrn_radiation_monochromator graphite
_diffrn_radiation_source 'fine-focus sealed tube'
_diffrn_radiation_type MoK\a
_diffrn_radiation_wavelength 0.71073
_diffrn_reflns_av_R_equivalents 0.0555
_diffrn_reflns_av_sigmaI/netI 0.0502
_diffrn_reflns_limit_h_max 27
_diffrn_reflns_limit_h_min -27
_diffrn_reflns_limit_k_max 24
_diffrn_reflns_limit_k_min -24
_diffrn_reflns_limit_l_max 21
_diffrn_reflns_limit_l_min -21
_diffrn_reflns_number 36038
_diffrn_reflns_theta_full 23.09
_diffrn_reflns_theta_max 23.09
_diffrn_reflns_theta_min 1.54
_diffrn_standards_decay_% <1
_exptl_absorpt_coefficient_mu 1.887
_exptl_absorpt_correction_T_max 1.00
_exptl_absorpt_correction_T_min 0.679
_exptl_absorpt_correction_type SADABS
_exptl_absorpt_process_details '(SADABS, Bruker, 1997)'
_exptl_crystal_colour Red
_exptl_crystal_density_diffrn 1.404
_exptl_crystal_density_method 'not measured'
_exptl_crystal_description SqarePlate
_exptl_crystal_F_000 4268
_exptl_crystal_size_max 0.40
_exptl_crystal_size_mid 0.40
_exptl_crystal_size_min 0.02
_refine_diff_density_max 2.271
_refine_diff_density_min -1.565
_refine_diff_density_rms 0.201
_refine_ls_extinction_method none
_refine_ls_goodness_of_fit_ref 0.962
_refine_ls_hydrogen_treatment mixed
_refine_ls_matrix_type full
_refine_ls_number_parameters 447
_refine_ls_number_reflns 7682
_refine_ls_number_restraints 31
_refine_ls_restrained_S_all 0.962
_refine_ls_R_factor_all 0.0712
_refine_ls_R_factor_gt 0.0582
_refine_ls_shift/su_max 0.001
_refine_ls_shift/su_mean 0.000
_refine_ls_structure_factor_coef Fsqd
_refine_ls_weighting_details 'calc w=1/[\s^2^(Fo^2^)+(0.1242P)^2^+0.0000P] where P=(Fo^2^+2Fc^2^)/3'
_refine_ls_weighting_scheme calc
_refine_ls_wR_factor_gt 0.1549
_refine_ls_wR_factor_ref 0.1657
_reflns_number_gt 5756
_reflns_number_total 7682
_reflns_threshold_expression >2sigma(I)
_cod_data_source_file ic0204169_2.cif
_cod_data_source_block r5s5sqz
_cod_depositor_comments
;
The following automatic conversions were performed:

'_symmetry_cell_setting' value 'Monoclinic' changed to 'monoclinic'
according to the built-in table from CIF Core dictionary named
'cif_core.dic' version 2.4.1 from 2010-06-29.

Automatic conversion script
Id: cif_fix_values 1646 2011-03-28 12:23:43Z adriana 
;
_cod_original_cell_volume 10595.9(17)
_cod_database_code 4318694

loop_
_symmetry_equiv_pos_as_xyz
'x, y, z'
'-x, y, -z'
'x+1/2, y+1/2, z'
'-x+1/2, y+1/2, -z'
'-x, -y, -z'
'x, -y, z'
'-x+1/2, -y+1/2, -z'
'x+1/2, -y+1/2, z'

loop_
_atom_site_label
_atom_site_type_symbol
_atom_site_fract_x
_atom_site_fract_y
_atom_site_fract_z
_atom_site_U_iso_or_equiv
_atom_site_adp_type
_atom_site_occupancy
_atom_site_symmetry_multiplicity
_atom_site_calc_flag
_atom_site_refinement_flags
_atom_site_disorder_assembly
_atom_site_disorder_group
Ru1 Ru 0.21911(3) 1.0000 0.65103(4) 0.0452(2) Uani 1 2 d S . .
Ru2 Ru 0.33236(3) 1.0000 0.72039(4) 0.0407(2) Uani 1 2 d S . .
Ru3 Ru 0.25461(2) 0.90923(3) 0.74967(3) 0.0461(2) Uani 1 1 d . . .
Ru4 Ru 0.18244(4) 1.0000 0.78621(4) 0.0495(3) Uani 1 2 d S . .
Sn1 Sn 0.41076(3) 1.0000 0.63450(4) 0.0554(2) Uani 1 2 d S . .
Sn2 Sn 0.35404(2) 0.88633(2) 0.71074(3) 0.0507(2) Uani 1 1 d . . .
Sn3 Sn 0.15832(2) 0.88406(2) 0.78000(3) 0.0585(2) Uani 1 1 d . . .
O11 O 0.2098(3) 0.8976(3) 0.5471(4) 0.096(2) Uani 1 1 d . A .
O12 O 0.0952(4) 1.0000 0.6273(5) 0.080(3) Uani 1 2 d S A .
O21 O 0.4218(4) 1.0000 0.8439(6) 0.098(3) Uani 1 2 d S A .
O31 O 0.2960(3) 0.8550(4) 0.8900(4) 0.117(3) Uani 1 1 d . A .
O32 O 0.2288(3) 0.7946(3) 0.6666(4) 0.106(2) Uani 1 1 d . A .
O41 O 0.0594(4) 1.0000 0.7882(6) 0.107(3) Uani 1 2 d S A .
O42 O 0.2090(5) 1.0000 0.9421(6) 0.116(4) Uani 1 2 d S A .
C1 C 0.2603(4) 1.0000 0.7574(4) 0.044(2) Uani 1 2 d S . .
C11 C 0.2139(4) 0.9340(4) 0.5879(4) 0.063(2) Uani 1 1 d . . .
C12 C 0.1407(5) 1.0000 0.6449(7) 0.065(3) Uani 1 2 d S . .
C21 C 0.3864(5) 1.0000 0.7964(6) 0.053(3) Uani 1 2 d S . .
C31 C 0.2819(4) 0.8750(4) 0.8368(5) 0.073(2) Uani 1 1 d . . .
C32 C 0.2390(3) 0.8367(4) 0.7001(5) 0.067(2) Uani 1 1 d . . .
C41 C 0.1050(6) 1.0000 0.7851(7) 0.074(3) Uani 1 2 d S . .
C42 C 0.1995(6) 1.0000 0.8853(8) 0.070(3) Uani 1 2 d S . .
C51 C 0.3800(5) 1.0000 0.5221(5) 0.055(3) Uani 1 2 d S . .
C52 C 0.3268(6) 1.0000 0.4944(7) 0.080(4) Uani 1 2 d S . .
H52 H 0.3006 1.0000 0.5240 0.096 Uiso 1 2 calc SR . .
C53 C 0.3099(6) 1.0000 0.4236(7) 0.094(5) Uani 1 2 d S . .
H53 H 0.2726 1.0000 0.4061 0.113 Uiso 1 2 calc SR . .
C54 C 0.3465(7) 1.0000 0.3788(8) 0.098(5) Uani 1 2 d S . .
H54 H 0.3351 1.0000 0.3307 0.118 Uiso 1 2 calc SR . .
C55 C 0.4002(7) 1.0000 0.4063(8) 0.096(5) Uani 1 2 d S . .
H55 H 0.4260 1.0000 0.3761 0.116 Uiso 1 2 calc SR . .
C56 C 0.4190(6) 1.0000 0.4788(7) 0.078(4) Uani 1 2 d S . .
H56 H 0.4562 1.0000 0.4966 0.093 Uiso 1 2 calc SR . .
C57 C 0.4702(3) 0.9268(4) 0.6514(5) 0.067(2) Uani 1 1 d . . .
C58 C 0.4778(4) 0.8909(4) 0.5953(5) 0.081(3) Uani 1 1 d . . .
H58 H 0.4552 0.8956 0.5525 0.097 Uiso 1 1 calc R . .
C59 C 0.5190(5) 0.8481(5) 0.6026(7) 0.098(3) Uani 1 1 d . . .
H59 H 0.5227 0.8219 0.5663 0.118 Uiso 1 1 calc R . .
C60 C 0.5540(5) 0.8454(5) 0.6647(8) 0.113(4) Uani 1 1 d . . .
H60 H 0.5829 0.8184 0.6696 0.136 Uiso 1 1 calc R . .
C61 C 0.5479(5) 0.8806(6) 0.7184(8) 0.119(4) Uani 1 1 d . . .
H61 H 0.5716 0.8772 0.7604 0.143 Uiso 1 1 calc R . .
C62 C 0.5054(4) 0.9225(5) 0.7111(6) 0.099(3) Uani 1 1 d . . .
H62 H 0.5016 0.9476 0.7482 0.119 Uiso 1 1 calc R . .
C63 C 0.3476(4) 0.8295(4) 0.6206(5) 0.072(2) Uani 1 1 d . . .
C64 C 0.3384(5) 0.8493(5) 0.5553(5) 0.093(3) Uani 1 1 d . . .
H64 H 0.3372 0.8902 0.5469 0.111 Uiso 1 1 calc R . .
C65 C 0.3302(6) 0.8093(7) 0.4985(6) 0.120(4) Uani 1 1 d . . .
H65 H 0.3229 0.8234 0.4529 0.145 Uiso 1 1 calc R . .
C66 C 0.3333(6) 0.7503(7) 0.5116(10) 0.139(6) Uani 1 1 d . . .
H66 H 0.3301 0.7237 0.4743 0.167 Uiso 1 1 calc R . .
C67 C 0.3406(6) 0.7293(6) 0.5757(9) 0.120(4) Uani 1 1 d . . .
H67 H 0.3398 0.6882 0.5831 0.144 Uiso 1 1 calc R . .
C68 C 0.3491(4) 0.7666(4) 0.6305(6) 0.094(3) Uani 1 1 d . . .
H68 H 0.3561 0.7511 0.6755 0.112 Uiso 1 1 calc R . .
C69 C 0.4103(3) 0.8430(4) 0.7901(4) 0.064(2) Uani 1 1 d . . .
C70 C 0.4445(5) 0.7996(5) 0.7751(6) 0.108(4) Uani 1 1 d . . .
H70 H 0.4437 0.7878 0.7290 0.129 Uiso 1 1 calc R . .
C71 C 0.4808(5) 0.7723(6) 0.8277(8) 0.132(5) Uani 1 1 d . . .
H71 H 0.5036 0.7421 0.8161 0.158 Uiso 1 1 calc R . .
C72 C 0.4837(5) 0.7879(6) 0.8921(7) 0.118(4) Uani 1 1 d . . .
H72 H 0.5084 0.7686 0.9260 0.141 Uiso 1 1 calc R . .
C73 C 0.4509(5) 0.8326(6) 0.9118(6) 0.098(3) Uani 1 1 d . . .
H73 H 0.4535 0.8442 0.9583 0.118 Uiso 1 1 calc R . .
C74 C 0.4139(4) 0.8595(4) 0.8595(5) 0.071(2) Uani 1 1 d . . .
H74 H 0.3909 0.8894 0.8715 0.086 Uiso 1 1 calc R . .
C75A C 0.1522(4) 0.8301(5) 0.8685(6) 0.124(2) Uiso 0.745(9) 1 d PD A 1
C76A C 0.1273(5) 0.7772(6) 0.8583(7) 0.124(2) Uiso 0.745(9) 1 d PD A 1
H76A H 0.1087 0.7683 0.8140 0.149 Uiso 0.745(9) 1 calc PR A 1
C77A C 0.1277(5) 0.7354(6) 0.9102(8) 0.124(2) Uiso 0.745(9) 1 d PD A 1
H77A H 0.1100 0.6989 0.9016 0.149 Uiso 0.745(9) 1 calc PR A 1
C78A C 0.1541(5) 0.7490(6) 0.9723(7) 0.124(2) Uiso 0.745(9) 1 d PD A 1
H78A H 0.1543 0.7209 1.0076 0.149 Uiso 0.745(9) 1 calc PR A 1
C79A C 0.1802(5) 0.7994(7) 0.9882(6) 0.124(2) Uiso 0.745(9) 1 d PD A 1
H79A H 0.1984 0.8064 1.0332 0.149 Uiso 0.745(9) 1 calc PR A 1
C80A C 0.1799(5) 0.8428(6) 0.9350(7) 0.124(2) Uiso 0.745(9) 1 d PD A 1
H80A H 0.1978 0.8791 0.9444 0.149 Uiso 0.745(9) 1 calc PR A 1
C75B C 0.1522(4) 0.8301(5) 0.8685(6) 0.124(2) Uiso 0.255(9) 1 d PD A 2
C76B C 0.1685(10) 0.7733(7) 0.8702(10) 0.124(2) Uiso 0.255(9) 1 d PD A 2
H76B H 0.1832 0.7585 0.8323 0.149 Uiso 0.255(9) 1 calc PR A 2
C77B C 0.1649(12) 0.7355(8) 0.9250(14) 0.124(2) Uiso 0.255(9) 1 d PD A 2
H77B H 0.1766 0.6961 0.9245 0.149 Uiso 0.255(9) 1 calc PR A 2
C78B C 0.1442(11) 0.7570(10) 0.9781(11) 0.124(2) Uiso 0.255(9) 1 d PD A 2
H78B H 0.1416 0.7316 1.0154 0.149 Uiso 0.255(9) 1 calc PR A 2
C79B C 0.1268(13) 0.8122(12) 0.9820(10) 0.124(2) Uiso 0.255(9) 1 d PD A 2
H79B H 0.1124 0.8252 1.0208 0.149 Uiso 0.255(9) 1 calc PR A 2
C80B C 0.1305(11) 0.8515(8) 0.9257(10) 0.124(2) Uiso 0.255(9) 1 d PD A 2
H80B H 0.1186 0.8909 0.9269 0.149 Uiso 0.255(9) 1 calc PR A 2
C81 C 0.0916(3) 0.8541(4) 0.7046(4) 0.068(2) Uani 1 1 d D A .
C82 C 0.0941(4) 0.8430(5) 0.6377(5) 0.090(3) Uani 1 1 d D . .
H82 H 0.1271 0.8497 0.6216 0.108 Uiso 1 1 calc R A .
C83 C 0.0504(5) 0.8222(7) 0.5914(6) 0.121(4) Uani 1 1 d D A .
H83 H 0.0537 0.8143 0.5451 0.145 Uiso 1 1 calc R . .
C84 C 0.0039(5) 0.8138(7) 0.6146(7) 0.124(5) Uani 1 1 d D . .
H84 H -0.0253 0.7979 0.5841 0.149 Uiso 1 1 calc R A .
C85 C -0.0039(4) 0.8265(6) 0.6785(7) 0.114(4) Uani 1 1 d D A .
H85 H -0.0381 0.8214 0.6918 0.137 Uiso 1 1 calc R . .
C86 C 0.0409(4) 0.8480(5) 0.7266(5) 0.090(3) Uani 1 1 d D . .
H86 H 0.0366 0.8579 0.7720 0.108 Uiso 1 1 calc R A .

loop_
_atom_site_aniso_label
_atom_site_aniso_U_11
_atom_site_aniso_U_22
_atom_site_aniso_U_33
_atom_site_aniso_U_23
_atom_site_aniso_U_13
_atom_site_aniso_U_12
Ru1 0.0480(5) 0.0356(5) 0.0509(5) 0.000 0.0048(4) 0.000
Ru2 0.0461(5) 0.0284(4) 0.0470(5) 0.000 0.0054(4) 0.000
Ru3 0.0533(4) 0.0279(3) 0.0568(4) 0.0027(2) 0.0075(3) -0.0022(2)
Ru4 0.0531(5) 0.0405(5) 0.0566(6) 0.000 0.0141(4) 0.000
Sn1 0.0551(5) 0.0470(5) 0.0659(5) 0.000 0.0150(4) 0.000
Sn2 0.0577(4) 0.0308(3) 0.0627(4) -0.0030(2) 0.0068(3) 0.0051(2)
Sn3 0.0612(4) 0.0472(4) 0.0682(4) 0.0055(2) 0.0137(3) -0.0121(3)
O11 0.113(6) 0.079(5) 0.096(5) -0.041(4) 0.015(4) -0.011(4)
O12 0.054(5) 0.100(7) 0.083(6) 0.000 -0.003(4) 0.000
O21 0.095(7) 0.055(5) 0.126(8) 0.000 -0.042(6) 0.000
O31 0.115(6) 0.135(7) 0.094(5) 0.058(5) 0.000(4) 0.001(5)
O32 0.101(5) 0.064(4) 0.153(7) -0.035(5) 0.016(5) -0.013(4)
O41 0.060(6) 0.133(10) 0.134(9) 0.000 0.034(6) 0.000
O42 0.159(11) 0.124(9) 0.073(7) 0.000 0.041(7) 0.000
C1 0.071(7) 0.036(6) 0.026(5) 0.000 0.008(4) 0.000
C11 0.072(5) 0.046(5) 0.067(6) -0.007(4) 0.004(4) -0.004(4)
C12 0.058(8) 0.049(7) 0.084(9) 0.000 0.004(6) 0.000
C21 0.069(7) 0.027(5) 0.065(7) 0.000 0.013(6) 0.000
C31 0.071(6) 0.066(6) 0.082(7) 0.024(5) 0.015(5) -0.010(5)
C32 0.056(5) 0.044(5) 0.099(7) -0.013(5) 0.004(4) -0.007(4)
C41 0.082(10) 0.076(9) 0.066(8) 0.000 0.019(7) 0.000
C42 0.085(9) 0.061(8) 0.067(9) 0.000 0.025(7) 0.000
C51 0.064(7) 0.051(6) 0.049(6) 0.000 0.008(5) 0.000
C52 0.070(9) 0.096(10) 0.079(10) 0.000 0.027(7) 0.000
C53 0.071(9) 0.136(14) 0.072(10) 0.000 0.001(8) 0.000
C54 0.105(12) 0.126(14) 0.064(9) 0.000 0.015(9) 0.000
C55 0.094(12) 0.099(12) 0.101(12) 0.000 0.030(9) 0.000
C56 0.077(9) 0.088(10) 0.070(9) 0.000 0.017(7) 0.000
C57 0.056(5) 0.064(5) 0.086(6) 0.000(5) 0.022(5) 0.014(4)
C58 0.090(7) 0.067(6) 0.090(7) 0.011(5) 0.026(5) 0.027(5)
C59 0.098(8) 0.075(7) 0.127(9) -0.005(7) 0.036(7) 0.024(6)
C60 0.093(9) 0.079(8) 0.171(13) 0.006(8) 0.035(9) 0.049(7)
C61 0.075(8) 0.130(11) 0.144(12) 0.004(9) -0.011(7) 0.032(8)
C62 0.091(8) 0.096(8) 0.103(8) 0.004(6) -0.008(6) 0.025(7)
C63 0.064(5) 0.053(5) 0.104(8) -0.026(5) 0.025(5) -0.007(4)
C64 0.139(10) 0.069(6) 0.074(7) -0.017(5) 0.028(6) -0.031(7)
C65 0.160(12) 0.135(12) 0.067(7) -0.021(7) 0.021(7) -0.033(10)
C66 0.153(13) 0.094(11) 0.177(16) -0.073(11) 0.047(13) -0.010(10)
C67 0.134(11) 0.070(8) 0.153(13) -0.022(9) 0.012(10) 0.001(7)
C68 0.112(8) 0.052(6) 0.109(8) -0.033(6) -0.005(6) 0.017(6)
C69 0.069(5) 0.047(5) 0.075(6) 0.005(4) 0.013(4) 0.019(4)
C70 0.135(10) 0.091(8) 0.094(8) -0.002(6) 0.007(7) 0.042(8)
C71 0.135(11) 0.138(12) 0.112(10) -0.008(9) -0.015(8) 0.093(10)
C72 0.107(9) 0.134(11) 0.107(10) 0.017(8) 0.001(7) 0.058(9)
C73 0.102(8) 0.098(8) 0.089(8) 0.012(6) 0.000(6) 0.005(7)
C74 0.083(6) 0.062(6) 0.067(6) 0.012(5) 0.007(5) 0.012(5)
C81 0.069(6) 0.047(5) 0.083(7) 0.005(4) 0.001(5) -0.017(4)
C82 0.078(7) 0.107(9) 0.086(7) -0.008(6) 0.012(6) -0.025(6)
C83 0.106(10) 0.145(12) 0.105(9) -0.027(8) -0.002(8) -0.038(9)
C84 0.105(10) 0.140(12) 0.121(11) -0.020(9) -0.002(8) -0.054(9)
C85 0.067(7) 0.134(11) 0.142(11) 0.027(9) 0.016(7) -0.033(7)
C86 0.066(6) 0.095(8) 0.107(8) 0.017(6) 0.010(6) -0.023(6)

loop_
_atom_type_symbol
_atom_type_description
_atom_type_scat_dispersion_real
_atom_type_scat_dispersion_imag
_atom_type_scat_source
C C 0.0033 0.0016 'International Tables Vol C Tables 4.2.6.8 and 6.1.1.4'
H H 0.0000 0.0000 'International Tables Vol C Tables 4.2.6.8 and 6.1.1.4'
O O 0.0106 0.0060 'International Tables Vol C Tables 4.2.6.8 and 6.1.1.4'
Ru Ru -1.2594 0.8363 'International Tables Vol C Tables 4.2.6.8 and 6.1.1.4'
Sn Sn -0.6537 1.4246 'International Tables Vol C Tables 4.2.6.8 and 6.1.1.4'

loop_
_geom_angle_atom_site_label_1
_geom_angle_atom_site_label_2
_geom_angle_atom_site_label_3
_geom_angle
_geom_angle_site_symmetry_1
_geom_angle_site_symmetry_3
_geom_angle_publ_flag
C11 Ru1 C11 101.3(5) . 6_575 ?
C11 Ru1 C12 89.8(4) . . ?
C11 Ru1 C12 89.8(4) 6_575 . ?
C11 Ru1 C1 126.0(3) . . ?
C11 Ru1 C1 126.0(3) 6_575 . ?
C12 Ru1 C1 112.3(5) . . ?
C11 Ru1 Ru3 165.9(3) . 6_575 ?
C11 Ru1 Ru3 82.0(2) 6_575 6_575 ?
C12 Ru1 Ru3 104.1(3) . 6_575 ?
C1 Ru1 Ru3 45.847(19) . 6_575 ?
C11 Ru1 Ru3 82.0(2) . . ?
C11 Ru1 Ru3 165.9(3) 6_575 . ?
C12 Ru1 Ru3 104.1(3) . . ?
C1 Ru1 Ru3 45.847(19) . . ?
Ru3 Ru1 Ru3 91.64(3) 6_575 . ?
C11 Ru1 Ru4 125.4(3) . . ?
C11 Ru1 Ru4 125.4(3) 6_575 . ?
C12 Ru1 Ru4 66.5(4) . . ?
C1 Ru1 Ru4 45.8(3) . . ?
Ru3 Ru1 Ru4 59.88(2) 6_575 . ?
Ru3 Ru1 Ru4 59.88(2) . . ?
C11 Ru1 Ru2 105.0(3) . . ?
C11 Ru1 Ru2 105.0(3) 6_575 . ?
C12 Ru1 Ru2 156.3(4) . . ?
C1 Ru1 Ru2 44.0(3) . . ?
Ru3 Ru1 Ru2 60.97(2) 6_575 . ?
Ru3 Ru1 Ru2 60.97(2) . . ?
Ru4 Ru1 Ru2 89.82(3) . . ?
C21 Ru2 C1 106.6(4) . . ?
C21 Ru2 Sn2 85.75(8) . . ?
C1 Ru2 Sn2 103.14(2) . . ?
C21 Ru2 Sn2 85.75(8) . 6_575 ?
C1 Ru2 Sn2 103.14(2) . 6_575 ?
Sn2 Ru2 Sn2 153.70(4) . 6_575 ?
C21 Ru2 Sn1 89.6(4) . . ?
C1 Ru2 Sn1 163.8(3) . . ?
Sn2 Ru2 Sn1 77.55(2) . . ?
Sn2 Ru2 Sn1 77.55(2) 6_575 . ?
C21 Ru2 Ru1 154.3(4) . . ?
C1 Ru2 Ru1 47.7(3) . . ?
Sn2 Ru2 Ru1 99.21(2) . . ?
Sn2 Ru2 Ru1 99.21(2) 6_575 . ?
Sn1 Ru2 Ru1 116.02(4) . . ?
C21 Ru2 Ru3 105.3(2) . . ?
C1 Ru2 Ru3 44.45(3) . . ?
Sn2 Ru2 Ru3 58.910(18) . . ?
Sn2 Ru2 Ru3 147.36(3) 6_575 . ?
Sn1 Ru2 Ru3 131.92(2) . . ?
Ru1 Ru2 Ru3 58.26(2) . . ?
C21 Ru2 Ru3 105.3(2) . 6_575 ?
C1 Ru2 Ru3 44.45(3) . 6_575 ?
Sn2 Ru2 Ru3 147.36(3) . 6_575 ?
Sn2 Ru2 Ru3 58.910(18) 6_575 6_575 ?
Sn1 Ru2 Ru3 131.916(19) . 6_575 ?
Ru1 Ru2 Ru3 58.26(2) . 6_575 ?
Ru3 Ru2 Ru3 88.46(3) . 6_575 ?
C31 Ru3 C32 97.1(4) . . ?
C31 Ru3 C1 109.2(4) . . ?
C32 Ru3 C1 153.7(4) . . ?
C31 Ru3 Sn3 85.4(3) . . ?
C32 Ru3 Sn3 79.0(3) . . ?
C1 Ru3 Sn3 104.7(3) . . ?
C31 Ru3 Sn2 87.8(3) . . ?
C32 Ru3 Sn2 79.5(3) . . ?
C1 Ru3 Sn2 98.8(3) . . ?
Sn3 Ru3 Sn2 156.48(3) . . ?
C31 Ru3 Ru1 158.0(3) . . ?
C32 Ru3 Ru1 104.8(3) . . ?
C1 Ru3 Ru1 49.2(2) . . ?
Sn3 Ru3 Ru1 96.39(3) . . ?
Sn2 Ru3 Ru1 98.29(3) . . ?
C31 Ru3 Ru4 102.5(3) . . ?
C32 Ru3 Ru4 130.4(3) . . ?
C1 Ru3 Ru4 46.7(3) . . ?
Sn3 Ru3 Ru4 58.04(2) . . ?
Sn2 Ru3 Ru4 145.47(3) . . ?
Ru1 Ru3 Ru4 61.31(3) . . ?
C31 Ru3 Ru2 107.7(3) . . ?
C32 Ru3 Ru2 125.9(3) . . ?
C1 Ru3 Ru2 43.9(3) . . ?
Sn3 Ru3 Ru2 148.22(3) . . ?
Sn2 Ru3 Ru2 55.054(19) . . ?
Ru1 Ru3 Ru2 60.76(2) . . ?
Ru4 Ru3 Ru2 90.50(2) . . ?
C42 Ru4 C41 94.2(5) . . ?
C42 Ru4 C1 101.8(5) . . ?
C41 Ru4 C1 164.0(4) . . ?
C42 Ru4 Sn3 93.33(9) . . ?
C41 Ru4 Sn3 77.45(3) . . ?
C1 Ru4 Sn3 101.37(3) . . ?
C42 Ru4 Sn3 93.33(9) . 6_575 ?
C41 Ru4 Sn3 77.45(3) . 6_575 ?
C1 Ru4 Sn3 101.37(3) . 6_575 ?
Sn3 Ru4 Sn3 154.43(4) . 6_575 ?
C42 Ru4 Ru3 101.7(3) . 6_575 ?
C41 Ru4 Ru3 131.19(13) . 6_575 ?
C1 Ru4 Ru3 45.38(3) . 6_575 ?
Sn3 Ru4 Ru3 145.49(3) . 6_575 ?
Sn3 Ru4 Ru3 55.999(19) 6_575 6_575 ?
C42 Ru4 Ru3 101.7(3) . . ?
C41 Ru4 Ru3 131.19(13) . . ?
C1 Ru4 Ru3 45.38(3) . . ?
Sn3 Ru4 Ru3 55.999(18) . . ?
Sn3 Ru4 Ru3 145.49(3) 6_575 . ?
Ru3 Ru4 Ru3 90.34(3) 6_575 . ?
C42 Ru4 Ru1 149.4(4) . . ?
C41 Ru4 Ru1 116.4(4) . . ?
C1 Ru4 Ru1 47.7(2) . . ?
Sn3 Ru4 Ru1 93.36(2) . . ?
Sn3 Ru4 Ru1 93.36(2) 6_575 . ?
Ru3 Ru4 Ru1 58.81(2) 6_575 . ?
Ru3 Ru4 Ru1 58.81(2) . . ?
C57 Sn1 C57 96.8(5) 6_575 . ?
C57 Sn1 C51 105.5(3) 6_575 . ?
C57 Sn1 C51 105.5(3) . . ?
C57 Sn1 Ru2 115.5(2) 6_575 . ?
C57 Sn1 Ru2 115.5(2) . . ?
C51 Sn1 Ru2 115.9(3) . . ?
C69 Sn2 C63 105.9(3) . . ?
C69 Sn2 Ru2 120.5(2) . . ?
C63 Sn2 Ru2 130.2(3) . . ?
C69 Sn2 Ru3 113.4(2) . . ?
C63 Sn2 Ru3 112.5(2) . . ?
Ru2 Sn2 Ru3 66.04(2) . . ?
C75A Sn3 C81 103.3(4) . . ?
C75A Sn3 Ru3 119.3(3) . . ?
C81 Sn3 Ru3 123.3(2) . . ?
C75A Sn3 Ru4 124.2(3) . . ?
C81 Sn3 Ru4 118.7(2) . . ?
Ru3 Sn3 Ru4 65.97(3) . . ?
Ru2 C1 Ru3 91.6(3) . . ?
Ru2 C1 Ru3 91.6(3) . 6_575 ?
Ru3 C1 Ru3 169.3(5) . 6_575 ?
Ru2 C1 Ru4 174.8(5) . . ?
Ru3 C1 Ru4 87.9(3) . . ?
Ru3 C1 Ru4 87.9(3) 6_575 . ?
Ru2 C1 Ru1 88.2(3) . . ?
Ru3 C1 Ru1 85.0(2) . . ?
Ru3 C1 Ru1 85.0(2) 6_575 . ?
Ru4 C1 Ru1 86.5(4) . . ?
O11 C11 Ru1 175.5(8) . . ?
O12 C12 Ru1 166.0(11) . . ?
O21 C21 Ru2 178.4(11) . . ?
O31 C31 Ru3 176.8(9) . . ?
O32 C32 Ru3 176.1(9) . . ?
O41 C41 Ru4 176.4(12) . . ?
O42 C42 Ru4 179.7(13) . . ?
C52 C51 C56 119.5(12) . . ?
C52 C51 Sn1 124.2(9) . . ?
C56 C51 Sn1 116.2(9) . . ?
C51 C52 C53 121.7(12) . . ?
C54 C53 C52 121.1(14) . . ?
C53 C54 C55 117.5(14) . . ?
C54 C55 C56 122.8(14) . . ?
C51 C56 C55 117.3(13) . . ?
C62 C57 C58 119.1(9) . . ?
C62 C57 Sn1 120.9(7) . . ?
C58 C57 Sn1 119.0(7) . . ?
C59 C58 C57 120.5(10) . . ?
C60 C59 C58 118.0(10) . . ?
C61 C60 C59 121.9(11) . . ?
C60 C61 C62 119.6(12) . . ?
C57 C62 C61 120.8(11) . . ?
C64 C63 C68 117.2(9) . . ?
C64 C63 Sn2 124.0(7) . . ?
C68 C63 Sn2 118.6(8) . . ?
C63 C64 C65 121.1(11) . . ?
C66 C65 C64 118.7(13) . . ?
C67 C66 C65 121.7(13) . . ?
C66 C67 C68 120.4(13) . . ?
C67 C68 C63 120.8(11) . . ?
C70 C69 C74 117.2(9) . . ?
C70 C69 Sn2 122.0(7) . . ?
C74 C69 Sn2 120.8(6) . . ?
C69 C70 C71 120.8(11) . . ?
C72 C71 C70 121.6(12) . . ?
C71 C72 C73 121.3(11) . . ?
C72 C73 C74 117.4(11) . . ?
C69 C74 C73 121.7(9) . . ?
C76A C75A C80A 117.8(9) . . ?
C76A C75A Sn3 118.4(8) . . ?
C80A C75A Sn3 123.1(9) . . ?
C75A C76A C77A 123.1(10) . . ?
C78A C77A C76A 117.4(11) . . ?
C77A C78A C79A 124.7(11) . . ?
C78A C79A C80A 118.2(10) . . ?
C75A C80A C79A 118.7(10) . . ?
C78B C77B C76B 117.6(11) . . ?
C77B C78B C79B 124.1(11) . . ?
C78B C79B C80B 118.6(10) . . ?
C82 C81 C86 117.5(8) . . ?
C82 C81 Sn3 125.3(6) . . ?
C86 C81 Sn3 117.2(7) . . ?
C81 C82 C83 123.3(9) . . ?
C84 C83 C82 117.7(10) . . ?
C83 C84 C85 124.1(10) . . ?
C84 C85 C86 118.6(9) . . ?
C81 C86 C85 118.7(9) . . ?

loop_
_geom_bond_atom_site_label_1
_geom_bond_atom_site_label_2
_geom_bond_distance
_geom_bond_site_symmetry_2
_geom_bond_publ_flag
Ru1 C11 1.911(9) . ?
Ru1 C11 1.911(9) 6_575 ?
Ru1 C12 1.922(13) . ?
Ru1 C1 2.153(9) . ?
Ru1 Ru3 2.8338(8) 6_575 ?
Ru1 Ru3 2.8338(8) . ?
Ru1 Ru4 2.9062(12) . ?
Ru1 Ru2 2.9075(11) . ?
Ru2 C21 1.825(12) . ?
Ru2 C1 2.022(10) . ?
Ru2 Sn2 2.6134(5) . ?
Ru2 Sn2 2.6134(6) 6_575 ?
Ru2 Sn1 2.7470(11) . ?
Ru2 Ru3 2.9135(8) . ?
Ru2 Ru3 2.9135(8) 6_575 ?
Ru3 C31 1.881(10) . ?
Ru3 C32 1.895(8) . ?
Ru3 C1 2.0410(11) . ?
Ru3 Sn3 2.6011(8) . ?
Ru3 Sn2 2.7303(8) . ?
Ru3 Ru4 2.8655(8) . ?
Ru4 C42 1.901(15) . ?
Ru4 C41 1.911(15) . ?
Ru4 C1 2.087(10) . ?
Ru4 Sn3 2.6618(6) . ?
Ru4 Sn3 2.6618(6) 6_575 ?
Ru4 Ru3 2.8655(8) 6_575 ?
Sn1 C57 2.191(8) 6_575 ?
Sn1 C57 2.191(8) . ?
Sn1 C51 2.192(10) . ?
Sn2 C69 2.138(8) . ?
Sn2 C63 2.148(9) . ?
Sn3 C75A 2.124(10) . ?
Sn3 C81 2.131(8) . ?
O11 C11 1.129(9) . ?
O12 C12 1.123(13) . ?
O21 C21 1.167(13) . ?
O31 C31 1.130(10) . ?
O32 C32 1.149(10) . ?
O41 C41 1.137(15) . ?
O42 C42 1.089(14) . ?
C1 Ru3 2.0410(11) 6_575 ?
C51 C52 1.341(17) . ?
C51 C56 1.373(17) . ?
C52 C53 1.371(17) . ?
C53 C54 1.35(2) . ?
C54 C55 1.35(2) . ?
C55 C56 1.410(19) . ?
C57 C62 1.337(13) . ?
C57 C58 1.390(12) . ?
C58 C59 1.389(13) . ?
C59 C60 1.370(16) . ?
C60 C61 1.332(16) . ?
C61 C62 1.397(15) . ?
C63 C64 1.326(13) . ?
C63 C68 1.422(13) . ?
C64 C65 1.409(14) . ?
C65 C66 1.345(19) . ?
C66 C67 1.316(18) . ?
C67 C68 1.343(15) . ?
C69 C70 1.348(13) . ?
C69 C74 1.386(11) . ?
C70 C71 1.390(14) . ?
C71 C72 1.289(16) . ?
C72 C73 1.379(16) . ?
C73 C74 1.393(13) . ?
C75A C76A 1.334(11) . ?
C75A C80A 1.390(11) . ?
C76A C77A 1.373(12) . ?
C77A C78A 1.311(13) . ?
C78A C79A 1.312(13) . ?
C79A C80A 1.416(12) . ?
C76B C77B 1.372(12) . ?
C77B C78B 1.312(13) . ?
C78B C79B 1.314(13) . ?
C79B C80B 1.416(12) . ?
C81 C82 1.333(10) . ?
C81 C86 1.392(10) . ?
C82 C83 1.372(11) . ?
C83 C84 1.313(13) . ?
C84 C85 1.314(13) . ?
C85 C86 1.415(12) . ?
